data_2221480
loop_
_publ_author_name
'Zhang, Xinli'

_publ_section_title
;
 2-Bromo-4-chloro-6-[(<i>E</i>)-(2-chlorophenyl)iminomethyl]phenol
;
_journal_coeditor_code RZ2298
_journal_issue 4
_journal_name_full 'Acta Crystallographica Section E'
_journal_page_first o667
_journal_paper_doi 10.1107/S1600536809007181
_journal_volume 65
_journal_year 2009
_chemical_formula_iupac 'C13 H8 Br Cl2 N O'
_chemical_formula_moiety 'C13 H8 Br Cl2 N O'
_chemical_formula_sum 'C13 H8 Br Cl2 N O'
_chemical_formula_weight 345.01
_chemical_name_systematic
;
2-Bromo-4-chloro-6-[(<i>E</i>)-(2-chlorophenyl)iminomethyl]phenol
;
_space_group_IT_number 14
_symmetry_cell_setting monoclinic
_symmetry_space_group_name_Hall '-P 2ybc'
_symmetry_space_group_name_H-M 'P 1 21/c 1'
_atom_sites_solution_hydrogens geom
_atom_sites_solution_primary direct
_atom_sites_solution_secondary difmap
_audit_creation_method SHELXL-97
_cell_angle_alpha 90.00
_cell_angle_beta 104.5120(10)
_cell_angle_gamma 90.00
_cell_formula_units_Z 4
_cell_length_a 8.4299(10)
_cell_length_b 14.0115(16)
_cell_length_c 11.4194(14)
_cell_measurement_reflns_used 2353
_cell_measurement_temperature 298(2)
_cell_measurement_theta_max 25.228
_cell_measurement_theta_min 2.347
_cell_volume 1305.8(3)
_computing_cell_refinement 'SAINT (Siemens, 1996)'
_computing_data_collection 'SMART (Siemens, 1996)'
_computing_data_reduction 'SAINT (Siemens, 1996)'
_computing_molecular_graphics 'SHELXTL (Sheldrick, 2008)'
_computing_publication_material 'SHELXTL (Sheldrick, 2008)'
_computing_structure_refinement 'SHELXL97 (Sheldrick, 2008)'
_computing_structure_solution 'SHELXS97 (Sheldrick, 2008)'
_diffrn_ambient_temperature 298(2)
_diffrn_measured_fraction_theta_full 0.997
_diffrn_measured_fraction_theta_max 0.997
_diffrn_measurement_device_type 'Siemens SMART CCD area-detector'
_diffrn_measurement_method '\f and \w'
_diffrn_radiation_monochromator graphite
_diffrn_radiation_source 'fine-focus sealed tube'
_diffrn_radiation_type MoK\a
_diffrn_radiation_wavelength 0.71073
_diffrn_reflns_av_R_equivalents 0.0379
_diffrn_reflns_av_sigmaI/netI 0.0377
_diffrn_reflns_limit_h_max 9
_diffrn_reflns_limit_h_min -10
_diffrn_reflns_limit_k_max 16
_diffrn_reflns_limit_k_min -14
_diffrn_reflns_limit_l_max 13
_diffrn_reflns_limit_l_min -13
_diffrn_reflns_number 6450
_diffrn_reflns_theta_full 25.01
_diffrn_reflns_theta_max 25.01
_diffrn_reflns_theta_min 2.35
_diffrn_standards_decay_% 0
_diffrn_standards_number 0
_exptl_absorpt_coefficient_mu 3.542
_exptl_absorpt_correction_T_max 0.279
_exptl_absorpt_correction_T_min 0.230
_exptl_absorpt_correction_type multi-scan
_exptl_absorpt_process_details '(SADABS; Siemens, 1996)'
_exptl_crystal_colour yellow
_exptl_crystal_density_diffrn 1.755
_exptl_crystal_density_method 'not measured'
_exptl_crystal_description block
_exptl_crystal_F_000 680
_exptl_crystal_size_max 0.45
_exptl_crystal_size_mid 0.38
_exptl_crystal_size_min 0.36
_refine_diff_density_max 0.385
_refine_diff_density_min -0.575
_refine_ls_extinction_coef 0.0127(8)
_refine_ls_extinction_expression Fc^*^=kFc[1+0.001xFc^2^\l^3^/sin(2\q)]^-1/4^
_refine_ls_extinction_method 'SHELXL97 (Sheldrick, 2008)'
_refine_ls_goodness_of_fit_ref 1.026
_refine_ls_hydrogen_treatment constr
_refine_ls_matrix_type full
_refine_ls_number_parameters 164
_refine_ls_number_reflns 2295
_refine_ls_number_restraints 0
_refine_ls_restrained_S_all 1.026
_refine_ls_R_factor_all 0.0505
_refine_ls_R_factor_gt 0.0316
_refine_ls_shift/su_max 0.001
_refine_ls_shift/su_mean 0.000
_refine_ls_structure_factor_coef Fsqd
_refine_ls_weighting_details 'calc w=1/[\s^2^(Fo^2^)+(0.0256P)^2^+0.9771P] where P=(Fo^2^+2Fc^2^)/3'
_refine_ls_weighting_scheme calc
_refine_ls_wR_factor_gt 0.0689
_refine_ls_wR_factor_ref 0.0767
_reflns_number_gt 1726
_reflns_number_total 2295
_reflns_threshold_expression I>2\s(I)
_cod_data_source_file rz2298.cif
_cod_data_source_block I
_cod_depositor_comments
;
The following automatic conversions were performed:
'_symmetry_cell_setting' value 'Monoclinic' changed to 'monoclinic'
according to '/home/saulius/struct/CIF-dictionaries/cif_core.dic'
dictionary named 'cif_core.dic' version 2.4.1 from 2010-06-29.

Automatic conversion script
Id: cif_fix_enum 1527 2010-12-29 10:47:43Z saulius 

The following automatic conversions were performed:

'_symmetry_cell_setting' value 'Monoclinic' changed to 'monoclinic'
according to /home/saulius/struct/CIF-dictionaries/cif_core.dic
dictionary named 'cif_core.dic' version 2.4.1 from 2010-06-29.

Automatic conversion script
Id: cif_fix_values 1715 2011-07-08 13:25:40Z adriana 
;
_cod_original_sg_symbol_H-M 'P 21/c'
_cod_database_code 2221480
_cod_database_fobs_code 2221480

loop_
_symmetry_equiv_pos_as_xyz
'x, y, z'
'-x, y+1/2, -z+1/2'
'-x, -y, -z'
'x, -y-1/2, z-1/2'

loop_
_atom_site_type_symbol
_atom_site_label
_atom_site_fract_x
_atom_site_fract_y
_atom_site_fract_z
_atom_site_U_iso_or_equiv
_atom_site_adp_type
_atom_site_calc_flag
_atom_site_refinement_flags
_atom_site_occupancy
_atom_site_disorder_assembly
_atom_site_disorder_group
Br Br1 0.54350(5) 0.75675(2) 0.54203(4) 0.06096(18) Uani d . 1 . .
Cl Cl1 0.70198(11) 0.53128(7) 0.95100(8) 0.0596(3) Uani d . 1 . .
Cl Cl2 -0.01427(12) 0.49417(8) 0.22925(8) 0.0767(3) Uani d . 1 . .
N N1 0.1581(3) 0.43674(18) 0.4723(2) 0.0434(7) Uani d . 1 . .
O O1 0.3040(3) 0.59685(15) 0.45663(19) 0.0500(6) Uani d . 1 . .
H H1 0.2386 0.5532 0.4344 0.075 Uiso calc R 1 . .
C C1 0.2481(4) 0.4266(2) 0.5798(3) 0.0436(8) Uani d . 1 . .
H H1A 0.2359 0.3725 0.6238 0.052 Uiso calc R 1 . .
C C2 0.3687(4) 0.4978(2) 0.6346(3) 0.0381(7) Uani d . 1 . .
C C3 0.3916(4) 0.5800(2) 0.5697(3) 0.0387(7) Uani d . 1 . .
C C4 0.5108(4) 0.6456(2) 0.6259(3) 0.0420(8) Uani d . 1 . .
C C5 0.6058(4) 0.6305(2) 0.7418(3) 0.0461(8) Uani d . 1 . .
H H5 0.6860 0.6744 0.7777 0.055 Uiso calc R 1 . .
C C6 0.5809(4) 0.5499(2) 0.8042(3) 0.0453(8) Uani d . 1 . .
C C7 0.4644(4) 0.4838(2) 0.7520(3) 0.0436(8) Uani d . 1 . .
H H7 0.4492 0.4296 0.7950 0.052 Uiso calc R 1 . .
C C8 0.0439(4) 0.3675(2) 0.4143(3) 0.0457(8) Uani d . 1 . .
C C9 -0.0435(4) 0.3866(3) 0.2963(3) 0.0528(9) Uani d . 1 . .
C C10 -0.1548(5) 0.3222(4) 0.2313(4) 0.0741(13) Uani d . 1 . .
H H10 -0.2122 0.3362 0.1524 0.089 Uiso calc R 1 . .
C C11 -0.1804(5) 0.2369(3) 0.2839(5) 0.0814(14) Uani d . 1 . .
H H11 -0.2550 0.1931 0.2403 0.098 Uiso calc R 1 . .
C C12 -0.0967(5) 0.2165(3) 0.3997(5) 0.0751(12) Uani d . 1 . .
H H12 -0.1145 0.1589 0.4349 0.090 Uiso calc R 1 . .
C C13 0.0149(5) 0.2818(3) 0.4650(4) 0.0622(10) Uani d . 1 . .
H H13 0.0711 0.2677 0.5440 0.075 Uiso calc R 1 . .

loop_
_atom_site_aniso_label
_atom_site_aniso_U_11
_atom_site_aniso_U_22
_atom_site_aniso_U_33
_atom_site_aniso_U_12
_atom_site_aniso_U_13
_atom_site_aniso_U_23
Br1 0.0721(3) 0.0385(2) 0.0755(3) -0.00233(18) 0.0246(2) 0.00929(18)
Cl1 0.0696(6) 0.0611(6) 0.0377(5) 0.0104(5) -0.0059(4) -0.0064(4)
Cl2 0.0649(6) 0.1111(9) 0.0489(6) -0.0086(6) 0.0043(5) 0.0204(6)
N1 0.0443(15) 0.0433(15) 0.0400(16) -0.0012(12) 0.0058(13) -0.0021(13)
O1 0.0568(14) 0.0463(13) 0.0419(14) -0.0019(11) 0.0033(11) 0.0102(11)
C1 0.053(2) 0.0336(17) 0.045(2) 0.0022(15) 0.0139(17) 0.0005(15)
C2 0.0456(18) 0.0347(16) 0.0339(16) 0.0025(14) 0.0100(14) -0.0008(14)
C3 0.0413(18) 0.0372(17) 0.0376(18) 0.0075(14) 0.0100(15) 0.0012(14)
C4 0.0472(19) 0.0302(16) 0.051(2) 0.0046(14) 0.0159(16) 0.0037(14)
C5 0.0457(19) 0.0396(18) 0.051(2) 0.0001(15) 0.0078(17) -0.0093(16)
C6 0.052(2) 0.0444(19) 0.0365(18) 0.0114(16) 0.0050(15) -0.0022(15)
C7 0.056(2) 0.0365(17) 0.0375(18) 0.0046(16) 0.0096(16) 0.0017(15)
C8 0.0420(18) 0.048(2) 0.047(2) 0.0008(15) 0.0108(16) -0.0116(16)
C9 0.042(2) 0.073(2) 0.043(2) 0.0002(18) 0.0108(16) -0.0120(18)
C10 0.057(2) 0.111(4) 0.052(2) -0.013(2) 0.011(2) -0.029(3)
C11 0.066(3) 0.088(3) 0.091(4) -0.021(2) 0.020(3) -0.052(3)
C12 0.073(3) 0.055(2) 0.099(4) -0.018(2) 0.023(3) -0.022(3)
C13 0.065(2) 0.051(2) 0.065(3) -0.0089(19) 0.006(2) -0.0048(19)

loop_
_atom_type_symbol
_atom_type_description
_atom_type_scat_dispersion_real
_atom_type_scat_dispersion_imag
_atom_type_scat_source
C C 0.0033 0.0016 'International Tables Vol C Tables 4.2.6.8 and 6.1.1.4'
H H 0.0000 0.0000 'International Tables Vol C Tables 4.2.6.8 and 6.1.1.4'
N N 0.0061 0.0033 'International Tables Vol C Tables 4.2.6.8 and 6.1.1.4'
O O 0.0106 0.0060 'International Tables Vol C Tables 4.2.6.8 and 6.1.1.4'
Cl Cl 0.1484 0.1585 'International Tables Vol C Tables 4.2.6.8 and 6.1.1.4'
Br Br -0.2901 2.4595 'International Tables Vol C Tables 4.2.6.8 and 6.1.1.4'

loop_
_geom_angle_atom_site_label_1
_geom_angle_atom_site_label_2
_geom_angle_atom_site_label_3
_geom_angle_site_symmetry_1
_geom_angle_site_symmetry_3
_geom_angle
_geom_angle_publ_flag
C1 N1 C8 . . 123.1(3) ?
C3 O1 H1 . . 109.5 ?
N1 C1 C2 . . 121.4(3) ?
N1 C1 H1A . . 119.3 ?
C2 C1 H1A . . 119.3 ?
C7 C2 C3 . . 119.9(3) ?
C7 C2 C1 . . 119.5(3) ?
C3 C2 C1 . . 120.6(3) ?
O1 C3 C4 . . 119.2(3) ?
O1 C3 C2 . . 122.4(3) ?
C4 C3 C2 . . 118.3(3) ?
C5 C4 C3 . . 121.2(3) ?
C5 C4 Br1 . . 119.4(2) ?
C3 C4 Br1 . . 119.4(2) ?
C6 C5 C4 . . 119.6(3) ?
C6 C5 H5 . . 120.2 ?
C4 C5 H5 . . 120.2 ?
C7 C6 C5 . . 120.9(3) ?
C7 C6 Cl1 . . 119.8(3) ?
C5 C6 Cl1 . . 119.3(3) ?
C6 C7 C2 . . 120.1(3) ?
C6 C7 H7 . . 120.0 ?
C2 C7 H7 . . 120.0 ?
C13 C8 C9 . . 117.8(3) ?
C13 C8 N1 . . 125.0(3) ?
C9 C8 N1 . . 117.2(3) ?
C10 C9 C8 . . 121.4(4) ?
C10 C9 Cl2 . . 118.9(3) ?
C8 C9 Cl2 . . 119.7(3) ?
C9 C10 C11 . . 119.5(4) ?
C9 C10 H10 . . 120.3 ?
C11 C10 H10 . . 120.3 ?
C12 C11 C10 . . 120.3(4) ?
C12 C11 H11 . . 119.8 ?
C10 C11 H11 . . 119.8 ?
C11 C12 C13 . . 119.9(4) ?
C11 C12 H12 . . 120.1 ?
C13 C12 H12 . . 120.1 ?
C8 C13 C12 . . 121.1(4) ?
C8 C13 H13 . . 119.5 ?
C12 C13 H13 . . 119.5 ?

loop_
_geom_bond_atom_site_label_1
_geom_bond_atom_site_label_2
_geom_bond_site_symmetry_2
_geom_bond_distance
_geom_bond_publ_flag
Br1 C4 . 1.885(3) ?
Cl1 C6 . 1.750(3) ?
Cl2 C9 . 1.736(4) ?
N1 C1 . 1.279(4) ?
N1 C8 . 1.409(4) ?
O1 C3 . 1.338(3) ?
O1 H1 . 0.8200 ?
C1 C2 . 1.449(4) ?
C1 H1A . 0.9300 ?
C2 C7 . 1.394(4) ?
C2 C3 . 1.409(4) ?
C3 C4 . 1.394(4) ?
C4 C5 . 1.381(4) ?
C5 C6 . 1.378(4) ?
C5 H5 . 0.9300 ?
C6 C7 . 1.373(5) ?
C7 H7 . 0.9300 ?
C8 C13 . 1.381(5) ?
C8 C9 . 1.390(5) ?
C9 C10 . 1.377(5) ?
C10 C11 . 1.379(6) ?
C10 H10 . 0.9300 ?
C11 C12 . 1.364(7) ?
C11 H11 . 0.9300 ?
C12 C13 . 1.388(5) ?
C12 H12 . 0.9300 ?
C13 H13 . 0.9300 ?

loop_
_geom_hbond_atom_site_label_D
_geom_hbond_atom_site_label_H
_geom_hbond_atom_site_label_A
_geom_hbond_site_symmetry_A
_geom_hbond_distance_DH
_geom_hbond_distance_HA
_geom_hbond_distance_DA
_geom_hbond_angle_DHA
O1 H1 N1 . 0.82 1.86 2.586(3) 147.0
C11 H11 O1 2_545 0.93 2.56 3.324(5) 139

loop_
_geom_torsion_atom_site_label_1
_geom_torsion_atom_site_label_2
_geom_torsion_atom_site_label_3
_geom_torsion_atom_site_label_4
_geom_torsion_site_symmetry_1
_geom_torsion_site_symmetry_2
_geom_torsion_site_symmetry_3
_geom_torsion_site_symmetry_4
_geom_torsion
_geom_torsion_publ_flag
C8 N1 C1 C2 . . . . 177.5(3) ?
N1 C1 C2 C7 . . . . -179.9(3) ?
N1 C1 C2 C3 . . . . -0.8(5) ?
C7 C2 C3 O1 . . . . 179.6(3) ?
C1 C2 C3 O1 . . . . 0.6(4) ?
C7 C2 C3 C4 . . . . 0.0(4) ?
C1 C2 C3 C4 . . . . -179.1(3) ?
O1 C3 C4 C5 . . . . -179.1(3) ?
C2 C3 C4 C5 . . . . 0.6(4) ?
O1 C3 C4 Br1 . . . . 0.8(4) ?
C2 C3 C4 Br1 . . . . -179.6(2) ?
C3 C4 C5 C6 . . . . -1.0(5) ?
Br1 C4 C5 C6 . . . . 179.2(2) ?
C4 C5 C6 C7 . . . . 0.8(5) ?
C4 C5 C6 Cl1 . . . . 180.0(2) ?
C5 C6 C7 C2 . . . . -0.2(5) ?
Cl1 C6 C7 C2 . . . . -179.4(2) ?
C3 C2 C7 C6 . . . . -0.2(5) ?
C1 C2 C7 C6 . . . . 178.9(3) ?
C1 N1 C8 C13 . . . . 0.1(5) ?
C1 N1 C8 C9 . . . . -178.6(3) ?
C13 C8 C9 C10 . . . . -0.4(5) ?
N1 C8 C9 C10 . . . . 178.4(3) ?
C13 C8 C9 Cl2 . . . . 178.9(3) ?
N1 C8 C9 Cl2 . . . . -2.3(4) ?
C8 C9 C10 C11 . . . . 0.0(6) ?
Cl2 C9 C10 C11 . . . . -179.3(3) ?
C9 C10 C11 C12 . . . . 0.3(6) ?
C10 C11 C12 C13 . . . . -0.1(7) ?
C9 C8 C13 C12 . . . . 0.6(6) ?
N1 C8 C13 C12 . . . . -178.1(3) ?
C11 C12 C13 C8 . . . . -0.4(6) ?

loop_
_cod_related_entry_id
_cod_related_entry_database
_cod_related_entry_code
1 ChemSpider 24741859
